data_7713609
loop_
_publ_author_name
'Guo, Dianjun'
'Rajeshkumar, Thayalan'
'Zhu, Shan'
'Yuan, Qingbing'
'Hong, Dongjing'
'Zhou, Shuangliu'
'Zhu, Xiancui'
'Maron, Laurent'
'Wang, Shaowu'

_publ_section_title
;
 Aryl C--H bond functionalization with diphenyldiazomethane induced by
 rare-earth metal alkyl complexes
;
_journal_name_full 'Dalton Transactions'
_journal_paper_doi 10.1039/D3DT01714A
_journal_year 2023
_chemical_formula_moiety 'C26 H21 N3'
_chemical_formula_sum 'C26 H21 N3'
_chemical_formula_weight 375.46
_space_group_crystal_system triclinic
_space_group_IT_number 2
_space_group_name_Hall '-P 1'
_space_group_name_H-M_alt 'P -1'
_atom_sites_solution_hydrogens mixed
_atom_sites_solution_primary dual
_audit_creation_date 2022-05-25
_audit_creation_method
;
Olex2 1.3
(compiled 2020.11.12 svn.r5f609507 for OlexSys, GUI svn.r6408)
;
_audit_update_record
;
2022-08-13 deposited with the CCDC.	2023-07-19 downloaded from the CCDC.
;
_cell_angle_alpha 76.10(3)
_cell_angle_beta 74.76(3)
_cell_angle_gamma 89.66(3)
_cell_formula_units_Z 2
_cell_length_a 9.90(3)
_cell_length_b 10.39(3)
_cell_length_c 10.65(3)
_cell_measurement_reflns_used 2325
_cell_measurement_temperature 293.15
_cell_measurement_theta_max 23.13
_cell_measurement_theta_min 2.49
_cell_volume 1024(5)
_computing_cell_refinement 'SAINT v8.37A (Bruker, 2015)'
_computing_data_reduction 'SAINT v8.37A (Bruker, 2015)'
_computing_molecular_graphics 'Olex2 1.3 (Dolomanov et al., 2009)'
_computing_publication_material 'Olex2 1.3 (Dolomanov et al., 2009)'
_computing_structure_refinement 'SHELXL 2018/3 (Sheldrick, 2015)'
_computing_structure_solution 'SHELXT 2018/2 (Sheldrick, 2018)'
_diffrn_ambient_temperature 293.15
_diffrn_measured_fraction_theta_full 0.998
_diffrn_measured_fraction_theta_max 0.982
_diffrn_measurement_device_type 'Bruker APEX-II CCD'
_diffrn_measurement_method '\f and \w scans'
_diffrn_radiation_type MoK\a
_diffrn_radiation_wavelength 0.71073
_diffrn_reflns_av_R_equivalents 0.0424
_diffrn_reflns_av_unetI/netI 0.0579
_diffrn_reflns_Laue_measured_fraction_full 0.998
_diffrn_reflns_Laue_measured_fraction_max 0.982
_diffrn_reflns_limit_h_max 12
_diffrn_reflns_limit_h_min -12
_diffrn_reflns_limit_k_max 13
_diffrn_reflns_limit_k_min -13
_diffrn_reflns_limit_l_max 13
_diffrn_reflns_limit_l_min -13
_diffrn_reflns_number 12167
_diffrn_reflns_point_group_measured_fraction_full 0.998
_diffrn_reflns_point_group_measured_fraction_max 0.982
_diffrn_reflns_theta_full 25.242
_diffrn_reflns_theta_max 27.540
_diffrn_reflns_theta_min 2.023
_diffrn_source_current 30.0
_diffrn_source_power 1.5
_diffrn_source_voltage 50.0
_diffrn_standards_number 0
_exptl_absorpt_coefficient_mu 0.072
_exptl_absorpt_correction_T_max 0.7456
_exptl_absorpt_correction_T_min 0.6344
_exptl_absorpt_correction_type none
_exptl_absorpt_process_details
;
SADABS-2016/2 (Bruker,2016/2) was used for absorption correction.
wR2(int) was 0.0778 before and 0.0524 after correction.
The Ratio of minimum to maximum transmission is 0.8509.
The \l/2 correction factor is Not present.
;
_exptl_crystal_colour 'clear light black'
_exptl_crystal_colour_lustre clear
_exptl_crystal_colour_modifier light
_exptl_crystal_colour_primary black
_exptl_crystal_density_diffrn 1.217
_exptl_crystal_description block
_exptl_crystal_F_000 396
_exptl_crystal_size_max 0.22
_exptl_crystal_size_mid 0.21
_exptl_crystal_size_min 0.2
_refine_diff_density_max 0.153
_refine_diff_density_min -0.200
_refine_diff_density_rms 0.039
_refine_ls_extinction_method none
_refine_ls_goodness_of_fit_ref 0.969
_refine_ls_hydrogen_treatment mixed
_refine_ls_matrix_type full
_refine_ls_number_parameters 263
_refine_ls_number_reflns 4648
_refine_ls_number_restraints 0
_refine_ls_restrained_S_all 0.969
_refine_ls_R_factor_all 0.1045
_refine_ls_R_factor_gt 0.0541
_refine_ls_shift/su_max 0.000
_refine_ls_shift/su_mean 0.000
_refine_ls_structure_factor_coef Fsqd
_refine_ls_weighting_details 'w=1/[\s^2^(Fo^2^)+(0.0661P)^2^] where P=(Fo^2^+2Fc^2^)/3'
_refine_ls_weighting_scheme calc
_refine_ls_wR_factor_gt 0.1223
_refine_ls_wR_factor_ref 0.1446
_reflns_Friedel_coverage 0.000
_reflns_number_gt 2557
_reflns_number_total 4648
_reflns_threshold_expression 'I > 2\s(I)'
_cod_data_source_file d3dt01714a2.cif
_cod_data_source_block 8a
_cod_original_cell_volume 1025(5)
_cod_database_code 7713609
_shelx_shelxl_version_number 2018/3
_shelx_space_group_comment
;
The symmetry employed for this shelxl refinement is uniquely defined
by the following loop, which should always be used as a source of
symmetry information in preference to the above space-group names.
They are only intended as comments.
;
_shelx_estimated_absorpt_t_max 0.986
_shelx_estimated_absorpt_t_min 0.984
_olex2_refinement_description
;
1. Others
 Fixed Uiso: H2(0.063) H18(0.056) H7(0.061) H15(0.058) H13(0.057) H17(0.061)
 H12(0.064) H3(0.065) H26(0.063) H16(0.062) H6(0.071) H5(0.071) H25(0.073)
 H4(0.075) H22(0.075) H11(0.076) H9(0.076) H24(0.084) H23(0.089) H10(0.09)
 Fixed X: H2(0.246374) H1(0.370292) H18(0.186685) H7(0.292512) H15(0.082235)
 H13(0.133695) H17(0.079862) H12(0.236003) H3(0.157544) H26(0.070023)
 H16(0.025343) H6(0.271058) H5(0.197151) H25(0.077863) H4(0.137236)
 H22(0.484984) H11(0.472319) H9(0.504529) H24(0.288764) H23(0.49234)
 H10(0.605663)
 Fixed Y: H2(0.521192) H1(0.519258) H18(0.111541) H7(0.86701) H15(0.293686)
 H13(0.761274) H17(-0.019335) H12(0.914462) H3(0.497805) H26(0.262089)
 H16(0.073795) H6(0.931161) H5(0.779511) H25(0.193096) H4(0.563118)
 H22(0.338533) H11(0.972254) H9(0.723409) H24(0.18815) H23(0.262649)
 H10(0.875638)
 Fixed Z: H2(0.481061) H1(0.212243) H18(0.407349) H7(0.700687) H15(0.772904)
 H13(0.463669) H17(0.615631) H12(0.265921) H3(0.914896) H26(0.245081)
 H16(0.798625) H6(0.897105) H5(1.10135) H25(0.053119) H4(1.109445) H22(0.12129)
 H11(0.206896) H9(0.545363) H24(-0.099639) H23(-0.06686) H10(0.346178)
;
_olex2_submission_special_instructions 'No special instructions were received'

loop_
_space_group_symop_operation_xyz
'x, y, z'
'-x, -y, -z'

loop_
_atom_site_label
_atom_site_type_symbol
_atom_site_fract_x
_atom_site_fract_y
_atom_site_fract_z
_atom_site_U_iso_or_equiv
_atom_site_adp_type
_atom_site_occupancy
_atom_site_site_symmetry_order
_atom_site_calc_flag
_atom_site_refinement_flags_posn
_atom_site_refinement_flags_adp
_atom_site_refinement_flags_occupancy
_atom_site_disorder_assembly
_atom_site_disorder_group
N3 N 0.19322(15) 0.51375(14) 0.67293(14) 0.0493(4) Uani 1 1 d . . . . .
N2 N 0.21135(16) 0.46892(14) 0.55906(14) 0.0526(4) Uani 1 1 d . . . . .
H2 H 0.246374 0.521192 0.481061 0.063 Uiso 1 1 calc R U . . .
N1 N 0.33132(18) 0.47650(15) 0.30432(15) 0.0653(5) Uani 1 1 d . . . . .
H1 H 0.370292 0.519258 0.212243 0.139(11) Uiso 1 1 d R . . . .
C8 C 0.30772(17) 0.72710(16) 0.52752(16) 0.0405(4) Uani 1 1 d . . . . .
C19 C 0.20185(17) 0.28452(16) 0.45819(16) 0.0414(4) Uani 1 1 d . . . . .
C2 C 0.22732(17) 0.67467(16) 0.78566(17) 0.0417(4) Uani 1 1 d . . . . .
C14 C 0.17228(17) 0.33831(16) 0.57220(16) 0.0411(4) Uani 1 1 d . . . . .
C21 C 0.27676(18) 0.30788(16) 0.20328(17) 0.0453(4) Uani 1 1 d . . . . .
C1 C 0.24114(17) 0.63277(16) 0.65922(16) 0.0414(4) Uani 1 1 d . . . . .
C18 C 0.16599(18) 0.14942(17) 0.48042(18) 0.0468(4) Uani 1 1 d . . . . .
H18 H 0.186685 0.111541 0.407349 0.056 Uiso 1 1 calc R U . . .
C20 C 0.27287(18) 0.36365(17) 0.32167(17) 0.0474(4) Uani 1 1 d . . . . .
C7 C 0.26117(18) 0.80495(17) 0.78273(18) 0.0507(5) Uani 1 1 d . . . . .
H7 H 0.292512 0.867010 0.700687 0.061 Uiso 1 1 calc R U . . .
C15 C 0.10441(18) 0.25771(17) 0.69856(17) 0.0484(5) Uani 1 1 d . . . . .
H15 H 0.082235 0.293686 0.772904 0.058 Uiso 1 1 calc R U . . .
C13 C 0.22910(18) 0.78461(17) 0.44118(17) 0.0472(5) Uani 1 1 d . . . . .
H13 H 0.133695 0.761274 0.463669 0.057 Uiso 1 1 calc R U . . .
C17 C 0.10184(19) 0.07029(17) 0.60469(19) 0.0504(5) Uani 1 1 d . . . . .
H17 H 0.079862 -0.019335 0.615631 0.061 Uiso 1 1 calc R U . . .
C12 C 0.2904(2) 0.87593(18) 0.32241(18) 0.0534(5) Uani 1 1 d . . . . .
H12 H 0.236003 0.914462 0.265921 0.064 Uiso 1 1 calc R U . . .
C3 C 0.1810(2) 0.58568(18) 0.91028(18) 0.0545(5) Uani 1 1 d . . . . .
H3 H 0.157544 0.497805 0.914896 0.065 Uiso 1 1 calc R U . . .
C26 C 0.15550(19) 0.26338(18) 0.18203(18) 0.0528(5) Uani 1 1 d . . . . .
H26 H 0.070023 0.262089 0.245081 0.063 Uiso 1 1 calc R U . . .
C16 C 0.07027(18) 0.12618(18) 0.71387(18) 0.0514(5) Uani 1 1 d . . . . .
H16 H 0.025343 0.073795 0.798625 0.062 Uiso 1 1 calc R U . . .
C6 C 0.2487(2) 0.8433(2) 0.9006(2) 0.0590(5) Uani 1 1 d . . . . .
H6 H 0.271058 0.931161 0.897105 0.071 Uiso 1 1 calc R U . . .
C5 C 0.2039(2) 0.7534(2) 1.0224(2) 0.0589(5) Uani 1 1 d . . . . .
H5 H 0.197151 0.779511 1.101350 0.071 Uiso 1 1 calc R U . . .
C25 C 0.1603(2) 0.22076(19) 0.0677(2) 0.0607(5) Uani 1 1 d . . . . .
H25 H 0.077863 0.193096 0.053119 0.073 Uiso 1 1 calc R U . . .
C4 C 0.1691(2) 0.6245(2) 1.02700(18) 0.0622(5) Uani 1 1 d . . . . .
H4 H 0.137236 0.563118 1.109445 0.075 Uiso 1 1 calc R U . . .
C22 C 0.4026(2) 0.3080(2) 0.10881(19) 0.0625(6) Uani 1 1 d . . . . .
H22 H 0.484984 0.338533 0.121290 0.075 Uiso 1 1 calc R U . . .
C11 C 0.4311(2) 0.9103(2) 0.28700(19) 0.0634(6) Uani 1 1 d . . . . .
H11 H 0.472319 0.972254 0.206896 0.076 Uiso 1 1 calc R U . . .
C9 C 0.44924(19) 0.7618(2) 0.48973(19) 0.0633(6) Uani 1 1 d . . . . .
H9 H 0.504529 0.723409 0.545363 0.076 Uiso 1 1 calc R U . . .
C24 C 0.2857(3) 0.2191(2) -0.0240(2) 0.0701(6) Uani 1 1 d . . . . .
H24 H 0.288764 0.188150 -0.099639 0.084 Uiso 1 1 calc R U . . .
C23 C 0.4070(2) 0.2631(2) -0.0042(2) 0.0745(7) Uani 1 1 d . . . . .
H23 H 0.492340 0.262649 -0.066860 0.089 Uiso 1 1 calc R U . . .
C10 C 0.5100(2) 0.8531(2) 0.3701(2) 0.0751(7) Uani 1 1 d . . . . .
H10 H 0.605663 0.875638 0.346178 0.090 Uiso 1 1 calc R U . . .

loop_
_atom_site_aniso_label
_atom_site_aniso_U_11
_atom_site_aniso_U_22
_atom_site_aniso_U_33
_atom_site_aniso_U_23
_atom_site_aniso_U_13
_atom_site_aniso_U_12
N3 0.0603(10) 0.0449(9) 0.0438(9) -0.0178(7) -0.0097(7) -0.0039(7)
N2 0.0738(11) 0.0414(8) 0.0403(8) -0.0143(7) -0.0072(7) -0.0111(7)
N1 0.0978(13) 0.0520(10) 0.0397(10) -0.0116(8) -0.0067(9) -0.0283(9)
C8 0.0414(10) 0.0392(9) 0.0427(10) -0.0145(8) -0.0106(8) 0.0016(7)
C19 0.0430(10) 0.0401(10) 0.0432(10) -0.0136(8) -0.0125(8) 0.0005(8)
C2 0.0420(10) 0.0396(10) 0.0462(10) -0.0132(8) -0.0142(8) 0.0032(7)
C14 0.0431(10) 0.0385(10) 0.0440(10) -0.0135(8) -0.0125(8) -0.0006(8)
C21 0.0507(11) 0.0431(10) 0.0441(10) -0.0120(8) -0.0148(9) 0.0029(8)
C1 0.0438(10) 0.0391(10) 0.0441(10) -0.0142(8) -0.0128(8) 0.0000(8)
C18 0.0543(11) 0.0415(10) 0.0507(11) -0.0184(9) -0.0183(9) 0.0025(8)
C20 0.0547(11) 0.0463(11) 0.0445(11) -0.0160(9) -0.0143(9) -0.0001(9)
C7 0.0564(12) 0.0447(10) 0.0513(11) -0.0155(9) -0.0115(9) -0.0028(9)
C15 0.0540(11) 0.0463(11) 0.0444(11) -0.0139(9) -0.0098(9) -0.0019(8)
C13 0.0469(11) 0.0473(11) 0.0508(11) -0.0165(9) -0.0148(9) 0.0003(8)
C17 0.0572(11) 0.0363(10) 0.0597(12) -0.0104(9) -0.0201(9) -0.0007(8)
C12 0.0660(13) 0.0517(11) 0.0466(11) -0.0135(9) -0.0209(10) 0.0073(10)
C3 0.0739(13) 0.0414(10) 0.0491(11) -0.0137(9) -0.0160(10) 0.0003(9)
C26 0.0527(12) 0.0562(12) 0.0508(12) -0.0141(9) -0.0155(9) 0.0002(9)
C16 0.0549(12) 0.0475(11) 0.0476(11) -0.0047(9) -0.0127(9) -0.0062(9)
C6 0.0615(13) 0.0530(12) 0.0678(14) -0.0306(11) -0.0119(10) -0.0056(9)
C5 0.0605(12) 0.0739(14) 0.0539(12) -0.0361(11) -0.0169(10) 0.0042(11)
C25 0.0711(14) 0.0583(12) 0.0628(13) -0.0158(11) -0.0340(12) -0.0020(10)
C4 0.0830(15) 0.0618(13) 0.0423(11) -0.0146(10) -0.0163(10) 0.0072(11)
C22 0.0529(12) 0.0812(15) 0.0583(13) -0.0279(11) -0.0137(10) 0.0023(10)
C11 0.0662(14) 0.0609(13) 0.0511(12) -0.0062(10) -0.0020(11) -0.0065(11)
C9 0.0455(12) 0.0778(14) 0.0596(13) -0.0030(11) -0.0146(10) -0.0021(10)
C24 0.0932(18) 0.0744(15) 0.0569(13) -0.0340(12) -0.0287(13) 0.0127(13)
C23 0.0656(15) 0.1022(18) 0.0636(14) -0.0428(13) -0.0110(11) 0.0129(13)
C10 0.0449(12) 0.0954(18) 0.0694(15) -0.0019(13) -0.0049(11) -0.0121(11)

loop_
_atom_type_symbol
_atom_type_description
_atom_type_scat_dispersion_real
_atom_type_scat_dispersion_imag
_atom_type_scat_source
C C 0.0033 0.0016 'International Tables Vol C Tables 4.2.6.8 and 6.1.1.4'
H H 0.0000 0.0000 'International Tables Vol C Tables 4.2.6.8 and 6.1.1.4'
N N 0.0061 0.0033 'International Tables Vol C Tables 4.2.6.8 and 6.1.1.4'

loop_
_geom_angle_atom_site_label_1
_geom_angle_atom_site_label_2
_geom_angle_atom_site_label_3
_geom_angle
_geom_angle_site_symmetry_1
_geom_angle_site_symmetry_3
_geom_angle_publ_flag
C1 N3 N2 117.54(17) . . ?
N3 N2 H2 120.7 . . ?
N3 N2 C14 118.56(16) . . ?
C14 N2 H2 120.7 . . ?
C20 N1 H1 112.9 . . ?
C13 C8 C1 121.2(2) . . ?
C9 C8 C1 120.73(16) . . ?
C9 C8 C13 118.0(2) . . ?
C14 C19 C20 122.7(2) . . ?
C18 C19 C14 117.03(18) . . ?
C18 C19 C20 120.23(17) . . ?
C7 C2 C1 120.81(16) . . ?
C3 C2 C1 121.5(2) . . ?
C3 C2 C7 117.7(2) . . ?
N2 C14 C19 120.30(17) . . ?
N2 C14 C15 120.03(18) . . ?
C15 C14 C19 119.7(2) . . ?
C26 C21 C20 121.35(17) . . ?
C22 C21 C20 119.8(2) . . ?
C22 C21 C26 118.8(2) . . ?
N3 C1 C8 124.42(19) . . ?
N3 C1 C2 115.87(17) . . ?
C2 C1 C8 119.7(2) . . ?
C19 C18 H18 118.5 . . ?
C17 C18 C19 123.06(19) . . ?
C17 C18 H18 118.5 . . ?
N1 C20 C19 120.53(19) . . ?
N1 C20 C21 120.07(19) . . ?
C19 C20 C21 119.4(2) . . ?
C2 C7 H7 119.7 . . ?
C6 C7 C2 120.60(18) . . ?
C6 C7 H7 119.7 . . ?
C14 C15 H15 119.7 . . ?
C16 C15 C14 120.61(19) . . ?
C16 C15 H15 119.7 . . ?
C8 C13 H13 119.6 . . ?
C12 C13 C8 120.8(2) . . ?
C12 C13 H13 119.6 . . ?
C18 C17 H17 120.6 . . ?
C18 C17 C16 118.8(3) . . ?
C16 C17 H17 120.6 . . ?
C13 C12 H12 119.8 . . ?
C11 C12 C13 120.37(19) . . ?
C11 C12 H12 119.8 . . ?
C2 C3 H3 119.3 . . ?
C4 C3 C2 121.4(3) . . ?
C4 C3 H3 119.3 . . ?
C21 C26 H26 119.8 . . ?
C21 C26 C25 120.44(19) . . ?
C25 C26 H26 119.8 . . ?
C15 C16 C17 120.82(19) . . ?
C15 C16 H16 119.6 . . ?
C17 C16 H16 119.6 . . ?
C7 C6 H6 119.7 . . ?
C5 C6 C7 120.7(3) . . ?
C5 C6 H6 119.7 . . ?
C6 C5 H5 120.3 . . ?
C6 C5 C4 119.4(2) . . ?
C4 C5 H5 120.3 . . ?
C26 C25 H25 119.8 . . ?
C24 C25 C26 120.3(2) . . ?
C24 C25 H25 119.8 . . ?
C3 C4 H4 119.9 . . ?
C5 C4 C3 120.21(19) . . ?
C5 C4 H4 119.9 . . ?
C21 C22 H22 119.7 . . ?
C21 C22 C23 120.5(2) . . ?
C23 C22 H22 119.7 . . ?
C12 C11 H11 120.3 . . ?
C10 C11 C12 119.4(2) . . ?
C10 C11 H11 120.3 . . ?
C8 C9 H9 119.6 . . ?
C8 C9 C10 120.75(19) . . ?
C10 C9 H9 119.6 . . ?
C25 C24 H24 120.1 . . ?
C25 C24 C23 119.8(3) . . ?
C23 C24 H24 120.1 . . ?
C22 C23 H23 120.0 . . ?
C24 C23 C22 120.1(2) . . ?
C24 C23 H23 120.0 . . ?
C11 C10 C9 120.6(2) . . ?
C11 C10 H10 119.7 . . ?
C9 C10 H10 119.7 . . ?

loop_
_geom_bond_atom_site_label_1
_geom_bond_atom_site_label_2
_geom_bond_distance
_geom_bond_site_symmetry_2
_geom_bond_publ_flag
N3 N2 1.370(4) . ?
N3 C1 1.288(4) . ?
N2 H2 0.8600 . ?
N2 C14 1.377(4) . ?
N1 H1 0.9498 . ?
N1 C20 1.262(4) . ?
C8 C1 1.491(4) . ?
C8 C13 1.384(3) . ?
C8 C9 1.377(4) . ?
C19 C14 1.418(4) . ?
C19 C18 1.398(5) . ?
C19 C20 1.477(4) . ?
C2 C1 1.485(4) . ?
C2 C7 1.387(4) . ?
C2 C3 1.387(4) . ?
C14 C15 1.398(3) . ?
C21 C20 1.501(4) . ?
C21 C26 1.381(4) . ?
C21 C22 1.380(4) . ?
C18 H18 0.9300 . ?
C18 C17 1.369(4) . ?
C7 H7 0.9300 . ?
C7 C6 1.381(4) . ?
C15 H15 0.9300 . ?
C15 C16 1.370(4) . ?
C13 H13 0.9300 . ?
C13 C12 1.377(3) . ?
C17 H17 0.9300 . ?
C17 C16 1.385(4) . ?
C12 H12 0.9300 . ?
C12 C11 1.370(4) . ?
C3 H3 0.9300 . ?
C3 C4 1.373(4) . ?
C26 H26 0.9300 . ?
C26 C25 1.382(4) . ?
C16 H16 0.9300 . ?
C6 H6 0.9300 . ?
C6 C5 1.369(4) . ?
C5 H5 0.9300 . ?
C5 C4 1.372(5) . ?
C25 H25 0.9300 . ?
C25 C24 1.366(4) . ?
C4 H4 0.9300 . ?
C22 H22 0.9300 . ?
C22 C23 1.382(4) . ?
C11 H11 0.9300 . ?
C11 C10 1.362(4) . ?
C9 H9 0.9300 . ?
C9 C10 1.381(4) . ?
C24 H24 0.9300 . ?
C24 C23 1.373(4) . ?
C23 H23 0.9300 . ?
C10 H10 0.9300 . ?

loop_
_geom_torsion_atom_site_label_1
_geom_torsion_atom_site_label_2
_geom_torsion_atom_site_label_3
_geom_torsion_atom_site_label_4
_geom_torsion
_geom_torsion_site_symmetry_1
_geom_torsion_site_symmetry_2
_geom_torsion_site_symmetry_3
_geom_torsion_site_symmetry_4
_geom_torsion_publ_flag
N3 N2 C14 C19 -173.79(14) . . . . ?
N3 N2 C14 C15 5.5(2) . . . . ?
N2 N3 C1 C8 3.5(3) . . . . ?
N2 N3 C1 C2 -176.33(14) . . . . ?
N2 C14 C15 C16 -177.24(16) . . . . ?
C8 C13 C12 C11 0.7(3) . . . . ?
C8 C9 C10 C11 -0.2(3) . . . . ?
C19 C14 C15 C16 2.1(3) . . . . ?
C19 C18 C17 C16 0.2(3) . . . . ?
C2 C7 C6 C5 0.5(3) . . . . ?
C2 C3 C4 C5 -0.4(3) . . . . ?
C14 C19 C18 C17 1.7(3) . . . . ?
C14 C19 C20 N1 12.1(3) . . . . ?
C14 C19 C20 C21 -168.74(16) . . . . ?
C14 C15 C16 C17 -0.2(3) . . . . ?
C21 C26 C25 C24 1.6(3) . . . . ?
C21 C22 C23 C24 0.6(3) . . . . ?
C1 N3 N2 C14 174.31(15) . . . . ?
C1 C8 C13 C12 177.19(15) . . . . ?
C1 C8 C9 C10 -177.48(19) . . . . ?
C1 C2 C7 C6 -179.71(16) . . . . ?
C1 C2 C3 C4 179.64(17) . . . . ?
C18 C19 C14 N2 176.57(15) . . . . ?
C18 C19 C14 C15 -2.8(2) . . . . ?
C18 C19 C20 N1 -165.18(18) . . . . ?
C18 C19 C20 C21 14.0(2) . . . . ?
C18 C17 C16 C15 -1.0(3) . . . . ?
C20 C19 C14 N2 -0.8(3) . . . . ?
C20 C19 C14 C15 179.86(15) . . . . ?
C20 C19 C18 C17 179.08(16) . . . . ?
C20 C21 C26 C25 175.60(16) . . . . ?
C20 C21 C22 C23 -176.80(18) . . . . ?
C7 C2 C1 N3 -172.93(16) . . . . ?
C7 C2 C1 C8 7.2(2) . . . . ?
C7 C2 C3 C4 -0.1(3) . . . . ?
C7 C6 C5 C4 -1.0(3) . . . . ?
C13 C8 C1 N3 71.4(2) . . . . ?
C13 C8 C1 C2 -108.8(2) . . . . ?
C13 C8 C9 C10 1.1(3) . . . . ?
C13 C12 C11 C10 0.2(3) . . . . ?
C12 C11 C10 C9 -0.5(3) . . . . ?
C3 C2 C1 N3 7.3(2) . . . . ?
C3 C2 C1 C8 -172.50(16) . . . . ?
C3 C2 C7 C6 0.0(3) . . . . ?
C26 C21 C20 N1 -126.8(2) . . . . ?
C26 C21 C20 C19 54.1(2) . . . . ?
C26 C21 C22 C23 -0.7(3) . . . . ?
C26 C25 C24 C23 -1.7(3) . . . . ?
C6 C5 C4 C3 0.9(3) . . . . ?
C25 C24 C23 C22 0.5(3) . . . . ?
C22 C21 C20 N1 49.3(3) . . . . ?
C22 C21 C20 C19 -129.89(19) . . . . ?
C22 C21 C26 C25 -0.5(3) . . . . ?
C9 C8 C1 N3 -110.1(2) . . . . ?
C9 C8 C1 C2 69.7(2) . . . . ?
C9 C8 C13 C12 -1.3(3) . . . . ?
